data_4087980
loop_
_publ_author_name
'Eedugurala, Naresh'
'Hovey, Megan'
'Ho, Hung-An'
'Jana, Barun'
'Lampland, Nicole L.'
'Ellern, Arkady'
'Sadow, Aaron D.'

_publ_section_title
;
 Cyclopentadienyl-bis(oxazoline) Magnesium and Zirconium Complexes in
 Aminoalkene Hydroaminations
;
_journal_issue 23
_journal_name_full Organometallics
_journal_page_first 5566
_journal_paper_doi 10.1021/acs.organomet.5b00771
_journal_volume 34
_journal_year 2015
_chemical_formula_sum 'C24 H45 N4 O2 Zr'
_chemical_formula_weight 512.86
_space_group_crystal_system triclinic
_space_group_IT_number 2
_space_group_name_Hall '-P 1'
_space_group_name_H-M_alt 'P -1'
_atom_sites_solution_hydrogens geom
_audit_creation_method SHELXL-2014
_cell_angle_alpha 97.7810(10)
_cell_angle_beta 102.4350(10)
_cell_angle_gamma 93.2380(10)
_cell_formula_units_Z 2
_cell_length_a 9.1768(7)
_cell_length_b 10.8157(8)
_cell_length_c 13.5557(10)
_cell_measurement_reflns_used 5700
_cell_measurement_temperature 173(2)
_cell_measurement_theta_max 28.64
_cell_measurement_theta_min 2.27
_cell_volume 1296.68(17)
_computing_cell_refinement 'SAINT V7.66A (Bruker AXS, 2014)'
_computing_data_collection 'APEX2 Suite (Bruker AXS, 2014)'
_computing_data_reduction 'SAINT V7.66A (Bruker AXS, 2014)'
_computing_molecular_graphics 'XSHELL (Bruker AXS, 2007)'
_computing_publication_material 'APEX2 Suite (Bruker AXS, 2014)'
_computing_structure_refinement 'SHELXL-2014 (Sheldrick, 2014)'
_computing_structure_solution 'SHELXS-2013 (Sheldrick, 2014)'
_diffrn_ambient_temperature 173(2)
_diffrn_measured_fraction_theta_full 0.998
_diffrn_measured_fraction_theta_max 0.988
_diffrn_measurement_device_type 'Bruker APEX-II CCD'
_diffrn_measurement_method '\f and \w scans'
_diffrn_radiation_type MoK\a
_diffrn_radiation_wavelength 0.71073
_diffrn_reflns_av_R_equivalents 0.0237
_diffrn_reflns_av_unetI/netI 0.0373
_diffrn_reflns_Laue_measured_fraction_full 0.998
_diffrn_reflns_Laue_measured_fraction_max 0.988
_diffrn_reflns_limit_h_max 12
_diffrn_reflns_limit_h_min -12
_diffrn_reflns_limit_k_max 14
_diffrn_reflns_limit_k_min -14
_diffrn_reflns_limit_l_max 18
_diffrn_reflns_limit_l_min -18
_diffrn_reflns_number 13989
_diffrn_reflns_point_group_measured_fraction_full 0.998
_diffrn_reflns_point_group_measured_fraction_max 0.988
_diffrn_reflns_theta_full 25.242
_diffrn_reflns_theta_max 28.748
_diffrn_reflns_theta_min 1.556
_exptl_absorpt_coefficient_mu 0.450
_exptl_absorpt_correction_T_max 0.75
_exptl_absorpt_correction_T_min 0.67
_exptl_absorpt_correction_type multi-scan
_exptl_crystal_colour yellow
_exptl_crystal_density_diffrn 1.314
_exptl_crystal_description plate
_exptl_crystal_F_000 546
_exptl_crystal_size_max 0.250
_exptl_crystal_size_mid 0.210
_exptl_crystal_size_min 0.011
_refine_diff_density_max 0.419
_refine_diff_density_min -0.334
_refine_diff_density_rms 0.062
_refine_ls_extinction_method none
_refine_ls_goodness_of_fit_ref 1.025
_refine_ls_hydrogen_treatment constr
_refine_ls_matrix_type full
_refine_ls_number_parameters 291
_refine_ls_number_reflns 6660
_refine_ls_number_restraints 0
_refine_ls_restrained_S_all 1.025
_refine_ls_R_factor_all 0.0385
_refine_ls_R_factor_gt 0.0313
_refine_ls_shift/su_max 0.000
_refine_ls_shift/su_mean 0.000
_refine_ls_structure_factor_coef Fsqd
_refine_ls_weighting_details 'w=1/[\s^2^(Fo^2^)+(0.0365P)^2^+0.3288P] where P=(Fo^2^+2Fc^2^)/3'
_refine_ls_weighting_scheme calc
_refine_ls_wR_factor_gt 0.0715
_refine_ls_wR_factor_ref 0.0746
_reflns_Friedel_coverage 0.000
_reflns_number_gt 5844
_reflns_number_total 6660
_reflns_threshold_expression 'I > 2\s(I)'
_cod_data_source_file om5b00771_si_002.cif
_cod_data_source_block BoMCpZrNMe2
_cod_database_code 4087980
_shelx_space_group_comment
; 
The symmetry employed for this shelxl refinement is uniquely defined 
by the following loop, which should always be used as a source of 
symmetry information in preference to the above space-group names. 
They are only intended as comments. 
;
_shelx_estimated_absorpt_t_min 0.896
_shelx_estimated_absorpt_t_max 0.995
_shelxl_version_number 2014-3

loop_
_space_group_symop_operation_xyz
'x, y, z'
'-x, -y, -z'

loop_
_atom_site_label
_atom_site_type_symbol
_atom_site_fract_x
_atom_site_fract_y
_atom_site_fract_z
_atom_site_U_iso_or_equiv
_atom_site_adp_type
_atom_site_occupancy
_atom_site_site_symmetry_order
_atom_site_calc_flag
_atom_site_refinement_flags_posn
_atom_site_refinement_flags_adp
Zr1 Zr 0.21628(2) 0.36684(2) 0.25863(2) 0.01815(5) Uani 1 1 d . .
C1 C 0.3429(3) 0.33458(18) 0.44091(13) 0.0321(4) Uani 1 1 d . .
H1 H 0.4012 0.4013 0.4958 0.039 Uiso 1 1 calc R U
C2 C 0.1919(3) 0.29406(19) 0.42837(15) 0.0347(5) Uani 1 1 d . .
H2 H 0.1247 0.3280 0.4726 0.042 Uiso 1 1 calc R U
C3 C 0.1584(2) 0.18372(18) 0.35628(14) 0.0276(4) Uani 1 1 d . .
H3 H 0.0631 0.1277 0.3400 0.033 Uiso 1 1 calc R U
C4 C 0.2910(2) 0.15536(16) 0.32480(12) 0.0208(3) Uani 1 1 d . .
C5 C 0.4046(2) 0.24955(16) 0.37640(13) 0.0240(4) Uani 1 1 d . .
H5 H 0.5136 0.2474 0.3771 0.029 Uiso 1 1 calc R U
C6 C 0.31265(19) 0.04560(15) 0.24810(13) 0.0195(3) Uani 1 1 d . .
C7 C 0.32133(19) 0.09406(15) 0.14998(12) 0.0192(3) Uani 1 1 d . .
C8 C 0.3101(2) 0.07613(17) -0.01645(13) 0.0285(4) Uani 1 1 d . .
H8A H 0.2063 0.0549 -0.0572 0.034 Uiso 1 1 calc R U
H8B H 0.3808 0.0557 -0.0609 0.034 Uiso 1 1 calc R U
C9 C 0.3352(2) 0.21487(17) 0.03140(13) 0.0258(4) Uani 1 1 d . .
C10 C 0.2296(3) 0.2962(2) -0.02662(15) 0.0445(6) Uani 1 1 d . .
H10A H 0.1260 0.2615 -0.0347 0.067 Uiso 1 1 calc R U
H10B H 0.2511 0.2983 -0.0941 0.067 Uiso 1 1 calc R U
H10C H 0.2432 0.3814 0.0113 0.067 Uiso 1 1 calc R U
C11 C 0.4982(3) 0.2630(2) 0.04526(18) 0.0439(6) Uani 1 1 d . .
H11A H 0.5144 0.3494 0.0810 0.066 Uiso 1 1 calc R U
H11B H 0.5227 0.2608 -0.0218 0.066 Uiso 1 1 calc R U
H11C H 0.5627 0.2100 0.0855 0.066 Uiso 1 1 calc R U
C12 C 0.1866(2) -0.06177(17) 0.22632(15) 0.0284(4) Uani 1 1 d . .
H12A H 0.0918 -0.0319 0.1939 0.043 Uiso 1 1 calc R U
H12B H 0.1773 -0.0897 0.2907 0.043 Uiso 1 1 calc R U
H12C H 0.2108 -0.1319 0.1805 0.043 Uiso 1 1 calc R U
C13 C 0.46031(19) -0.00242(15) 0.29324(12) 0.0200(3) Uani 1 1 d . .
C14 C 0.6021(2) -0.10672(19) 0.40241(15) 0.0324(4) Uani 1 1 d . .
H14A H 0.6039 -0.1973 0.3792 0.039 Uiso 1 1 calc R U
H14B H 0.6380 -0.0896 0.4776 0.039 Uiso 1 1 calc R U
C15 C 0.6985(2) -0.02882(19) 0.35054(14) 0.0286(4) Uani 1 1 d . .
C16 C 0.8025(3) -0.1064(2) 0.30025(18) 0.0467(6) Uani 1 1 d . .
H16A H 0.7443 -0.1780 0.2535 0.070 Uiso 1 1 calc R U
H16B H 0.8768 -0.1368 0.3528 0.070 Uiso 1 1 calc R U
H16C H 0.8538 -0.0546 0.2618 0.070 Uiso 1 1 calc R U
C17 C 0.7833(3) 0.0836(2) 0.42427(18) 0.0454(6) Uani 1 1 d . .
H17A H 0.8287 0.1401 0.3863 0.068 Uiso 1 1 calc R U
H17B H 0.8621 0.0550 0.4750 0.068 Uiso 1 1 calc R U
H17C H 0.7139 0.1280 0.4590 0.068 Uiso 1 1 calc R U
C18 C 0.2012(3) 0.6269(2) 0.38945(19) 0.0518(7) Uani 1 1 d . .
H18A H 0.1544 0.7034 0.3740 0.078 Uiso 1 1 calc R U
H18B H 0.3043 0.6332 0.3803 0.078 Uiso 1 1 calc R U
H18C H 0.2020 0.6167 0.4603 0.078 Uiso 1 1 calc R U
C19 C -0.0377(3) 0.5120(2) 0.3325(2) 0.0503(6) Uani 1 1 d . .
H19A H -0.0391 0.5082 0.4041 0.076 Uiso 1 1 calc R U
H19B H -0.0926 0.4365 0.2894 0.076 Uiso 1 1 calc R U
H19C H -0.0852 0.5861 0.3115 0.076 Uiso 1 1 calc R U
C20 C 0.5462(2) 0.4966(2) 0.27215(19) 0.0415(5) Uani 1 1 d . .
H20A H 0.5933 0.5007 0.2142 0.062 Uiso 1 1 calc R U
H20B H 0.5746 0.4224 0.3034 0.062 Uiso 1 1 calc R U
H20C H 0.5799 0.5720 0.3228 0.062 Uiso 1 1 calc R U
C21 C 0.3451(3) 0.5925(2) 0.1815(2) 0.0516(6) Uani 1 1 d . .
H21A H 0.3852 0.6718 0.2258 0.077 Uiso 1 1 calc R U
H21B H 0.2359 0.5908 0.1605 0.077 Uiso 1 1 calc R U
H21C H 0.3878 0.5850 0.1208 0.077 Uiso 1 1 calc R U
C22 C -0.0579(2) 0.1985(2) 0.10922(18) 0.0419(5) Uani 1 1 d . .
H22A H -0.1540 0.1928 0.1294 0.063 Uiso 1 1 calc R U
H22B H 0.0045 0.1356 0.1378 0.063 Uiso 1 1 calc R U
H22C H -0.0753 0.1833 0.0345 0.063 Uiso 1 1 calc R U
C23 C -0.0696(2) 0.4136(2) 0.09706(17) 0.0400(5) Uani 1 1 d . .
H23A H -0.0741 0.3975 0.0235 0.060 Uiso 1 1 calc R U
H23B H -0.0223 0.4982 0.1250 0.060 Uiso 1 1 calc R U
H23C H -0.1713 0.4064 0.1087 0.060 Uiso 1 1 calc R U
N1 N 0.30768(16) 0.20751(13) 0.13586(10) 0.0199(3) Uani 1 1 d . .
N2 N 0.58504(17) 0.01996(15) 0.27194(11) 0.0262(3) Uani 1 1 d . .
N3 N 0.38441(19) 0.48898(15) 0.23669(12) 0.0303(4) Uani 1 1 d . .
N4 N 0.01795(17) 0.32248(15) 0.14751(12) 0.0278(3) Uani 1 1 d . .
N5 N 0.1171(2) 0.52002(15) 0.32119(13) 0.0322(4) Uani 1 1 d . .
O1 O 0.33829(15) 0.00970(11) 0.07142(9) 0.0262(3) Uani 1 1 d . .
O2 O 0.45239(15) -0.06763(13) 0.37154(10) 0.0305(3) Uani 1 1 d . .

loop_
_atom_site_aniso_label
_atom_site_aniso_U_11
_atom_site_aniso_U_22
_atom_site_aniso_U_33
_atom_site_aniso_U_23
_atom_site_aniso_U_13
_atom_site_aniso_U_12
Zr1 0.02139(9) 0.01728(8) 0.01609(8) 0.00309(6) 0.00382(6) 0.00459(6)
C1 0.0533(13) 0.0250(9) 0.0146(8) 0.0018(7) -0.0008(8) 0.0097(9)
C2 0.0550(13) 0.0343(10) 0.0244(9) 0.0113(8) 0.0212(9) 0.0210(10)
C3 0.0332(10) 0.0286(9) 0.0285(9) 0.0125(8) 0.0167(8) 0.0088(8)
C4 0.0268(9) 0.0201(8) 0.0173(8) 0.0067(6) 0.0060(7) 0.0057(7)
C5 0.0292(9) 0.0225(8) 0.0192(8) 0.0058(7) 0.0005(7) 0.0067(7)
C6 0.0218(8) 0.0181(8) 0.0195(8) 0.0045(6) 0.0054(6) 0.0030(6)
C7 0.0192(8) 0.0200(8) 0.0181(8) 0.0012(6) 0.0040(6) 0.0045(6)
C8 0.0396(11) 0.0286(9) 0.0177(8) 0.0037(7) 0.0059(8) 0.0091(8)
C9 0.0383(10) 0.0248(9) 0.0172(8) 0.0046(7) 0.0104(7) 0.0070(8)
C10 0.0796(17) 0.0391(12) 0.0217(10) 0.0130(9) 0.0152(11) 0.0292(12)
C11 0.0514(14) 0.0468(13) 0.0383(12) 0.0044(10) 0.0244(11) -0.0076(11)
C12 0.0279(10) 0.0235(9) 0.0339(10) 0.0066(8) 0.0066(8) -0.0012(7)
C13 0.0267(9) 0.0174(8) 0.0172(8) 0.0043(6) 0.0059(7) 0.0057(6)
C14 0.0383(11) 0.0349(10) 0.0259(9) 0.0109(8) 0.0040(8) 0.0168(9)
C15 0.0263(9) 0.0372(10) 0.0222(9) 0.0035(8) 0.0032(7) 0.0135(8)
C16 0.0406(13) 0.0649(16) 0.0358(12) -0.0004(11) 0.0101(10) 0.0271(11)
C17 0.0319(12) 0.0502(14) 0.0453(13) -0.0065(11) -0.0027(10) 0.0056(10)
C18 0.0785(19) 0.0308(11) 0.0418(13) -0.0070(10) 0.0091(13) 0.0167(12)
C19 0.0552(15) 0.0488(14) 0.0588(15) 0.0078(12) 0.0326(13) 0.0277(12)
C20 0.0380(12) 0.0351(11) 0.0516(14) 0.0064(10) 0.0127(10) -0.0053(9)
C21 0.0550(15) 0.0505(14) 0.0480(14) 0.0257(12) 0.0011(12) -0.0106(12)
C22 0.0308(11) 0.0367(12) 0.0494(13) 0.0029(10) -0.0073(10) 0.0010(9)
C23 0.0328(11) 0.0429(12) 0.0422(12) 0.0153(10) -0.0033(9) 0.0093(9)
N1 0.0245(7) 0.0225(7) 0.0142(6) 0.0037(5) 0.0060(6) 0.0047(6)
N2 0.0238(8) 0.0336(8) 0.0238(8) 0.0090(6) 0.0070(6) 0.0084(6)
N3 0.0370(9) 0.0239(8) 0.0286(8) 0.0029(6) 0.0074(7) -0.0050(7)
N4 0.0245(8) 0.0270(8) 0.0296(8) 0.0047(6) 0.0000(6) 0.0051(6)
N5 0.0427(10) 0.0253(8) 0.0293(8) 0.0015(7) 0.0083(7) 0.0140(7)
O1 0.0384(7) 0.0216(6) 0.0188(6) 0.0011(5) 0.0066(5) 0.0093(5)
O2 0.0325(7) 0.0361(7) 0.0290(7) 0.0186(6) 0.0100(6) 0.0105(6)

loop_
_atom_type_symbol
_atom_type_description
_atom_type_scat_dispersion_real
_atom_type_scat_dispersion_imag
_atom_type_scat_source
C C 0.0033 0.0016 'International Tables Vol C Tables 4.2.6.8 and 6.1.1.4'
H H 0.0000 0.0000 'International Tables Vol C Tables 4.2.6.8 and 6.1.1.4'
N N 0.0061 0.0033 'International Tables Vol C Tables 4.2.6.8 and 6.1.1.4'
O O 0.0106 0.0060 'International Tables Vol C Tables 4.2.6.8 and 6.1.1.4'
Zr Zr -2.9673 0.5597 'International Tables Vol C Tables 4.2.6.8 and 6.1.1.4'

loop_
_geom_angle_atom_site_label_1
_geom_angle_atom_site_label_2
_geom_angle_atom_site_label_3
_geom_angle
N3 Zr1 N4 120.41(6)
N3 Zr1 N5 89.60(7)
N4 Zr1 N5 87.90(6)
N3 Zr1 N1 85.25(6)
N4 Zr1 N1 81.14(5)
N5 Zr1 N1 163.36(6)
N3 Zr1 C1 97.13(7)
N4 Zr1 C1 142.29(7)
N5 Zr1 C1 89.03(6)
N1 Zr1 C1 107.29(5)
N3 Zr1 C2 126.87(7)
N4 Zr1 C2 111.29(7)
N5 Zr1 C2 80.47(6)
N1 Zr1 C2 115.15(5)
C1 Zr1 C2 31.45(7)
N3 Zr1 C5 92.76(6)
N4 Zr1 C5 137.57(6)
N5 Zr1 C5 120.40(6)
N1 Zr1 C5 75.73(5)
C1 Zr1 C5 31.62(6)
C2 Zr1 C5 51.94(6)
N3 Zr1 C3 144.42(6)
N4 Zr1 C3 92.79(6)
N5 Zr1 C3 105.18(6)
N1 Zr1 C3 87.93(5)
C1 Zr1 C3 52.06(7)
C2 Zr1 C3 31.46(6)
C5 Zr1 C3 51.78(6)
N3 Zr1 C4 118.26(6)
N4 Zr1 C4 106.39(6)
N5 Zr1 C4 132.13(6)
N1 Zr1 C4 63.61(5)
C1 Zr1 C4 51.90(5)
C2 Zr1 C4 51.68(5)
C5 Zr1 C4 31.20(5)
C3 Zr1 C4 31.10(5)
C2 C1 C5 107.87(17)
C2 C1 Zr1 74.55(11)
C5 C1 Zr1 75.20(10)
C2 C1 H1 125.5
C5 C1 H1 125.5
Zr1 C1 H1 125.5
C1 C2 C3 108.57(17)
C1 C2 Zr1 74.00(11)
C3 C2 Zr1 75.74(10)
C1 C2 H2 125.2
C3 C2 H2 125.2
Zr1 C2 H2 125.2
C2 C3 C4 107.66(18)
C2 C3 Zr1 72.80(11)
C4 C3 Zr1 75.36(10)
C2 C3 H3 125.8
C4 C3 H3 125.8
Zr1 C3 H3 125.8
C5 C4 C3 107.76(16)
C5 C4 C6 124.42(16)
C3 C4 C6 127.81(16)
C5 C4 Zr1 72.74(9)
C3 C4 Zr1 73.53(10)
C6 C4 Zr1 118.70(10)
C1 C5 C4 108.12(17)
C1 C5 Zr1 73.19(10)
C4 C5 Zr1 76.05(10)
C1 C5 H5 125.5
C4 C5 H5 125.5
Zr1 C5 H5 125.5
C7 C6 C13 109.84(14)
C7 C6 C4 108.04(13)
C13 C6 C4 106.39(13)
C7 C6 C12 109.63(14)
C13 C6 C12 109.40(14)
C4 C6 C12 113.46(14)
N1 C7 O1 118.55(15)
N1 C7 C6 124.37(15)
O1 C7 C6 117.02(14)
O1 C8 C9 103.78(13)
O1 C8 H8A 111.0
C9 C8 H8A 111.0
O1 C8 H8B 111.0
C9 C8 H8B 111.0
H8A C8 H8B 109.0
N1 C9 C10 112.11(15)
N1 C9 C11 107.40(15)
C10 C9 C11 111.98(18)
N1 C9 C8 101.19(14)
C10 C9 C8 113.18(17)
C11 C9 C8 110.35(17)
C9 C10 H10A 109.5
C9 C10 H10B 109.5
H10A C10 H10B 109.5
C9 C10 H10C 109.5
H10A C10 H10C 109.5
H10B C10 H10C 109.5
C9 C11 H11A 109.5
C9 C11 H11B 109.5
H11A C11 H11B 109.5
C9 C11 H11C 109.5
H11A C11 H11C 109.5
H11B C11 H11C 109.5
C6 C12 H12A 109.5
C6 C12 H12B 109.5
H12A C12 H12B 109.5
C6 C12 H12C 109.5
H12A C12 H12C 109.5
H12B C12 H12C 109.5
N2 C13 O2 119.41(16)
N2 C13 C6 127.44(15)
O2 C13 C6 112.88(14)
O2 C14 C15 104.65(14)
O2 C14 H14A 110.8
C15 C14 H14A 110.8
O2 C14 H14B 110.8
C15 C14 H14B 110.8
H14A C14 H14B 108.9
N2 C15 C16 110.53(16)
N2 C15 C17 107.40(16)
C16 C15 C17 111.68(18)
N2 C15 C14 103.00(15)
C16 C15 C14 112.51(18)
C17 C15 C14 111.26(17)
C15 C16 H16A 109.5
C15 C16 H16B 109.5
H16A C16 H16B 109.5
C15 C16 H16C 109.5
H16A C16 H16C 109.5
H16B C16 H16C 109.5
C15 C17 H17A 109.5
C15 C17 H17B 109.5
H17A C17 H17B 109.5
C15 C17 H17C 109.5
H17A C17 H17C 109.5
H17B C17 H17C 109.5
N5 C18 H18A 109.5
N5 C18 H18B 109.5
H18A C18 H18B 109.5
N5 C18 H18C 109.5
H18A C18 H18C 109.5
H18B C18 H18C 109.5
N5 C19 H19A 109.5
N5 C19 H19B 109.5
H19A C19 H19B 109.5
N5 C19 H19C 109.5
H19A C19 H19C 109.5
H19B C19 H19C 109.5
N3 C20 H20A 109.5
N3 C20 H20B 109.5
H20A C20 H20B 109.5
N3 C20 H20C 109.5
H20A C20 H20C 109.5
H20B C20 H20C 109.5
N3 C21 H21A 109.5
N3 C21 H21B 109.5
H21A C21 H21B 109.5
N3 C21 H21C 109.5
H21A C21 H21C 109.5
H21B C21 H21C 109.5
N4 C22 H22A 109.5
N4 C22 H22B 109.5
H22A C22 H22B 109.5
N4 C22 H22C 109.5
H22A C22 H22C 109.5
H22B C22 H22C 109.5
N4 C23 H23A 109.5
N4 C23 H23B 109.5
H23A C23 H23B 109.5
N4 C23 H23C 109.5
H23A C23 H23C 109.5
H23B C23 H23C 109.5
C7 N1 C9 106.03(14)
C7 N1 Zr1 122.74(11)
C9 N1 Zr1 130.72(10)
C13 N2 C15 106.14(15)
C21 N3 C20 108.90(17)
C21 N3 Zr1 119.54(15)
C20 N3 Zr1 131.48(14)
C22 N4 C23 108.70(16)
C22 N4 Zr1 126.56(13)
C23 N4 Zr1 124.72(13)
C18 N5 C19 109.77(18)
C18 N5 Zr1 123.68(15)
C19 N5 Zr1 123.05(14)
C7 O1 C8 104.46(13)
C13 O2 C14 104.29(14)

loop_
_geom_bond_atom_site_label_1
_geom_bond_atom_site_label_2
_geom_bond_distance
Zr1 N3 2.0706(16)
Zr1 N4 2.0825(15)
Zr1 N5 2.1012(15)
Zr1 N1 2.5358(14)
Zr1 C1 2.5730(18)
Zr1 C2 2.5799(19)
Zr1 C5 2.5987(17)
Zr1 C3 2.6175(18)
Zr1 C4 2.6409(16)
C1 C2 1.396(3)
C1 C5 1.409(3)
C1 H1 1.0000
C2 C3 1.410(3)
C2 H2 1.0000
C3 C4 1.410(2)
C3 H3 1.0000
C4 C5 1.410(2)
C4 C6 1.520(2)
C5 H5 1.0000
C6 C7 1.510(2)
C6 C13 1.513(2)
C6 C12 1.543(2)
C7 N1 1.276(2)
C7 O1 1.3473(19)
C8 O1 1.457(2)
C8 C9 1.536(2)
C8 H8A 0.9900
C8 H8B 0.9900
C9 N1 1.502(2)
C9 C10 1.512(3)
C9 C11 1.520(3)
C10 H10A 0.9800
C10 H10B 0.9800
C10 H10C 0.9800
C11 H11A 0.9800
C11 H11B 0.9800
C11 H11C 0.9800
C12 H12A 0.9800
C12 H12B 0.9800
C12 H12C 0.9800
C13 N2 1.258(2)
C13 O2 1.364(2)
C14 O2 1.452(2)
C14 C15 1.527(3)
C14 H14A 0.9900
C14 H14B 0.9900
C15 N2 1.494(2)
C15 C16 1.516(3)
C15 C17 1.521(3)
C16 H16A 0.9800
C16 H16B 0.9800
C16 H16C 0.9800
C17 H17A 0.9800
C17 H17B 0.9800
C17 H17C 0.9800
C18 N5 1.446(3)
C18 H18A 0.9800
C18 H18B 0.9800
C18 H18C 0.9800
C19 N5 1.460(3)
C19 H19A 0.9800
C19 H19B 0.9800
C19 H19C 0.9800
C20 N3 1.453(3)
C20 H20A 0.9800
C20 H20B 0.9800
C20 H20C 0.9800
C21 N3 1.449(3)
C21 H21A 0.9800
C21 H21B 0.9800
C21 H21C 0.9800
C22 N4 1.450(3)
C22 H22A 0.9800
C22 H22B 0.9800
C22 H22C 0.9800
C23 N4 1.456(2)
C23 H23A 0.9800
C23 H23B 0.9800
C23 H23C 0.9800

loop_
_geom_hbond_atom_site_label_D
_geom_hbond_atom_site_label_H
_geom_hbond_atom_site_label_A
_geom_hbond_distance_DH
_geom_hbond_distance_HA
_geom_hbond_distance_DA
_geom_hbond_angle_DHA
C23 H23B N5 0.98 2.66 3.175(3) 112.8
C19 H19B N4 0.98 2.57 3.167(3) 119.5
C18 H18B N3 0.98 2.59 3.207(3) 121.4
C18 H18B N3 0.98 2.59 3.207(3) 121.4
C19 H19B N4 0.98 2.57 3.167(3) 119.5
C23 H23B N5 0.98 2.66 3.175(3) 112.8
